data_2229200
loop_
_publ_author_name
'Narayanan, P.'
'Sethusankar, K.'
'Ramachandiran, K.'
'Perumal, P. T.'

_publ_section_title
;
 <i>cis</i>-6-Bromo-4-(1-methyl-1<i>H</i>-indol-3-yl)-10,10a-dihydro-1<i>H</i>,4<i>H</i>-2,9-dioxa-3-azabenz[<i>f</i>]azulene
;
_journal_coeditor_code RK2253
_journal_issue 2
_journal_name_full 'Acta Crystallographica Section E'
_journal_page_first o517
_journal_paper_doi 10.1107/S1600536811003084
_journal_volume 67
_journal_year 2011
_chemical_formula_iupac 'C20 H17 Br N2 O2'
_chemical_formula_moiety 'C20 H17 Br N2 O2'
_chemical_formula_sum 'C20 H17 Br N2 O2'
_chemical_formula_weight 397.26
_chemical_name_systematic
;
<i>cis</i>-6-Bromo-4-(1-methyl-1<i>H</i>-indol-3-yl)-10,10a-dihydro-
1<i>H</i>,4<i>H</i>-2,9-dioxa-3-azabenz[<i>f</i>]azulene
;
_space_group_IT_number 14
_symmetry_cell_setting monoclinic
_symmetry_space_group_name_Hall '-P 2ybc'
_symmetry_space_group_name_H-M 'P 1 21/c 1'
_atom_sites_solution_hydrogens geom
_atom_sites_solution_primary direct
_atom_sites_solution_secondary difmap
_audit_creation_method SHELXL97
_cell_angle_alpha 90.00
_cell_angle_beta 97.193(2)
_cell_angle_gamma 90.00
_cell_formula_units_Z 4
_cell_length_a 12.5772(4)
_cell_length_b 14.7746(5)
_cell_length_c 9.2168(3)
_cell_measurement_reflns_used 4461
_cell_measurement_temperature 295(2)
_cell_measurement_theta_max 28.92
_cell_measurement_theta_min 0.996
_cell_volume 1699.22(10)
_computing_cell_refinement '<i>SAINT</i> (Bruker, 2004)'
_computing_data_collection '<i>APEX2</i> (Bruker, 2004)'
_computing_data_reduction '<i>SAINT</i> (Bruker, 2004)'
_computing_molecular_graphics '<i>ORTEP-3</i> (Farrugia, 1997)'
_computing_publication_material '<i>SHELXL97</i> (Sheldrick, 2008) and <i>PLATON</i> (Spek, 2009)'
_computing_structure_refinement '<i>SHELXL97</i> (Sheldrick, 2008)'
_computing_structure_solution '<i>SHELXS97</i> (Sheldrick, 2008)'
_diffrn_ambient_temperature 295(2)
_diffrn_measured_fraction_theta_full 0.996
_diffrn_measured_fraction_theta_max 0.996
_diffrn_measurement_device_type 'Bruker Kappa APEXII CCD'
_diffrn_measurement_method \w
_diffrn_radiation_monochromator graphite
_diffrn_radiation_source 'fine-focus sealed tube'
_diffrn_radiation_type MoK\a
_diffrn_radiation_wavelength 0.71073
_diffrn_reflns_av_R_equivalents 0.0407
_diffrn_reflns_av_sigmaI/netI 0.0374
_diffrn_reflns_limit_h_max 17
_diffrn_reflns_limit_h_min -16
_diffrn_reflns_limit_k_max 20
_diffrn_reflns_limit_k_min -19
_diffrn_reflns_limit_l_max 12
_diffrn_reflns_limit_l_min -12
_diffrn_reflns_number 21255
_diffrn_reflns_theta_full 28.92
_diffrn_reflns_theta_max 28.92
_diffrn_reflns_theta_min 2.62
_exptl_absorpt_coefficient_mu 2.435
_exptl_absorpt_correction_type none
_exptl_crystal_colour Yellow
_exptl_crystal_density_diffrn 1.553
_exptl_crystal_density_method 'not measured'
_exptl_crystal_description Block
_exptl_crystal_F_000 808
_exptl_crystal_size_max 0.30
_exptl_crystal_size_mid 0.20
_exptl_crystal_size_min 0.20
_refine_diff_density_max 0.450
_refine_diff_density_min -0.382
_refine_ls_extinction_method none
_refine_ls_goodness_of_fit_ref 1.002
_refine_ls_hydrogen_treatment constr
_refine_ls_matrix_type full
_refine_ls_number_parameters 227
_refine_ls_number_reflns 4461
_refine_ls_number_restraints 0
_refine_ls_restrained_S_all 1.002
_refine_ls_R_factor_all 0.0791
_refine_ls_R_factor_gt 0.0392
_refine_ls_shift/su_max 0.005
_refine_ls_shift/su_mean 0.000
_refine_ls_structure_factor_coef Fsqd
_refine_ls_weighting_details 'calc w=1/[\s^2^(Fo^2^)+(0.0406P)^2^+0.6061P] where P=(Fo^2^+2Fc^2^)/3'
_refine_ls_weighting_scheme calc
_refine_ls_wR_factor_gt 0.0856
_refine_ls_wR_factor_ref 0.0988
_reflns_number_gt 2831
_reflns_number_total 4461
_reflns_threshold_expression I>2\s(I)
_cod_data_source_file rk2253.cif
_cod_data_source_block I
_cod_original_sg_symbol_H-M 'P 21/c'
_cod_database_code 2229200
_cod_database_fobs_code 2229200

loop_
_symmetry_equiv_pos_as_xyz
'x, y, z'
'-x, y+1/2, -z+1/2'
'-x, -y, -z'
'x, -y-1/2, z-1/2'

loop_
_atom_site_type_symbol
_atom_site_label
_atom_site_fract_x
_atom_site_fract_y
_atom_site_fract_z
_atom_site_U_iso_or_equiv
_atom_site_adp_type
_atom_site_calc_flag
_atom_site_refinement_flags
_atom_site_occupancy
_atom_site_disorder_assembly
_atom_site_disorder_group
C C1 0.55355(16) 0.06019(14) 0.8437(2) 0.0372(5) Uani d . 1 . .
C C2 0.49922(18) 0.02980(16) 0.7116(2) 0.0488(6) Uani d . 1 . .
H H2 0.5295 -0.0140 0.6571 0.059 Uiso calc R 1 . .
C C3 0.4004(2) 0.06538(19) 0.6630(3) 0.0590(7) Uani d . 1 . .
H H3 0.3635 0.0448 0.5756 0.071 Uiso calc R 1 . .
C C4 0.35459(19) 0.13168(18) 0.7423(3) 0.0577(6) Uani d . 1 . .
H H4 0.2876 0.1547 0.7065 0.069 Uiso calc R 1 . .
C C5 0.40554(19) 0.16370(16) 0.8712(3) 0.0501(6) Uani d . 1 . .
H H5 0.3748 0.2084 0.9235 0.060 Uiso calc R 1 . .
C C6 0.50518(17) 0.12714(14) 0.9219(2) 0.0403(5) Uani d . 1 . .
C C7 0.5531(2) 0.20897(19) 1.1594(3) 0.0710(8) Uani d . 1 . .
H H7A 0.5497 0.2692 1.1201 0.107 Uiso calc R 1 . .
H H7B 0.6102 0.2053 1.2387 0.107 Uiso calc R 1 . .
H H7C 0.4864 0.1945 1.1945 0.107 Uiso calc R 1 . .
C C8 0.66164(18) 0.09158(15) 1.0478(2) 0.0432(5) Uani d . 1 . .
H H8 0.7191 0.0912 1.1218 0.052 Uiso calc R 1 . .
C C9 0.65405(16) 0.03903(13) 0.9262(2) 0.0360(4) Uani d . 1 . .
C C10 0.73020(16) -0.03183(13) 0.8837(2) 0.0361(5) Uani d . 1 . .
H H10 0.6881 -0.0875 0.8665 0.043 Uiso calc R 1 . .
C C11 0.82340(16) -0.05514(14) 0.9955(2) 0.0391(5) Uani d . 1 . .
C C12 0.9709(3) -0.12919(19) 1.1159(3) 0.0701(8) Uani d . 1 . .
H H12A 0.9722 -0.1753 1.1911 0.084 Uiso calc R 1 . .
H H12B 1.0386 -0.1306 1.0759 0.084 Uiso calc R 1 . .
C C13 0.8786(2) -0.14544(15) 0.9967(3) 0.0513(6) Uani d . 1 . .
H H13 0.8316 -0.1930 1.0265 0.062 Uiso calc R 1 . .
C C14 0.9178(2) -0.17035(18) 0.8540(3) 0.0606(7) Uani d . 1 . .
H H14A 0.9755 -0.1298 0.8368 0.073 Uiso calc R 1 . .
H H14B 0.9466 -0.2313 0.8614 0.073 Uiso calc R 1 . .
C C15 0.82539(17) -0.07968(15) 0.6713(2) 0.0428(5) Uani d . 1 . .
C C16 0.86662(18) -0.06373(18) 0.5428(2) 0.0532(6) Uani d . 1 . .
H H16 0.8988 -0.1106 0.4971 0.064 Uiso calc R 1 . .
C C17 0.86065(18) 0.0213(2) 0.4810(2) 0.0547(6) Uani d . 1 . .
H H17 0.8874 0.0322 0.3930 0.066 Uiso calc R 1 . .
C C18 0.81440(17) 0.08935(17) 0.5523(2) 0.0456(5) Uani d . 1 . .
C C19 0.77092(16) 0.07430(14) 0.6800(2) 0.0375(5) Uani d . 1 . .
H H19 0.7387 0.1215 0.7251 0.045 Uiso calc R 1 . .
C C20 0.77544(15) -0.01140(14) 0.7409(2) 0.0351(4) Uani d . 1 . .
N N1 0.57283(15) 0.14517(12) 1.0459(2) 0.0453(4) Uani d . 1 . .
N N2 0.86495(15) -0.00096(15) 1.0909(2) 0.0554(5) Uani d . 1 . .
O O1 0.95362(15) -0.04308(15) 1.17437(19) 0.0769(6) Uani d . 1 . .
O O2 0.83522(14) -0.16586(11) 0.73157(18) 0.0571(4) Uani d . 1 . .
Br Br1 0.80960(3) 0.20837(2) 0.47468(3) 0.07806(14) Uani d . 1 . .

loop_
_atom_site_aniso_label
_atom_site_aniso_U_11
_atom_site_aniso_U_22
_atom_site_aniso_U_33
_atom_site_aniso_U_12
_atom_site_aniso_U_13
_atom_site_aniso_U_23
C1 0.0354(11) 0.0388(11) 0.0401(11) -0.0033(9) 0.0158(9) 0.0016(9)
C2 0.0451(13) 0.0560(14) 0.0472(12) -0.0074(11) 0.0133(11) -0.0055(10)
C3 0.0435(14) 0.0775(18) 0.0559(14) -0.0078(13) 0.0055(11) -0.0018(13)
C4 0.0366(13) 0.0696(17) 0.0678(16) 0.0011(12) 0.0101(12) 0.0145(14)
C5 0.0419(13) 0.0494(13) 0.0634(15) 0.0022(11) 0.0233(12) 0.0084(11)
C6 0.0380(12) 0.0398(11) 0.0460(12) -0.0036(9) 0.0167(10) 0.0026(9)
C7 0.0712(19) 0.0711(18) 0.0731(18) 0.0136(14) 0.0177(15) -0.0307(14)
C8 0.0414(12) 0.0468(12) 0.0428(11) 0.0006(10) 0.0108(9) -0.0070(9)
C9 0.0380(11) 0.0338(10) 0.0386(10) -0.0034(9) 0.0147(9) -0.0006(8)
C10 0.0404(11) 0.0326(10) 0.0373(10) -0.0035(9) 0.0123(9) -0.0023(8)
C11 0.0416(12) 0.0413(12) 0.0369(11) -0.0009(9) 0.0155(9) 0.0031(9)
C12 0.080(2) 0.0640(18) 0.0634(16) 0.0128(15) -0.0033(15) 0.0193(14)
C13 0.0583(15) 0.0387(12) 0.0571(14) 0.0024(11) 0.0079(12) 0.0104(10)
C14 0.0653(17) 0.0479(14) 0.0683(16) 0.0204(13) 0.0070(14) -0.0012(12)
C15 0.0377(12) 0.0474(13) 0.0429(11) 0.0012(10) 0.0038(9) -0.0121(10)
C16 0.0411(13) 0.0760(18) 0.0442(12) 0.0020(12) 0.0116(10) -0.0231(12)
C17 0.0385(13) 0.094(2) 0.0334(11) -0.0071(13) 0.0114(9) -0.0054(12)
C18 0.0342(12) 0.0657(15) 0.0368(11) -0.0094(10) 0.0048(9) 0.0049(10)
C19 0.0333(11) 0.0456(12) 0.0341(10) -0.0025(9) 0.0065(8) -0.0032(9)
C20 0.0304(10) 0.0428(11) 0.0325(10) -0.0022(9) 0.0057(8) -0.0069(8)
N1 0.0453(11) 0.0444(10) 0.0488(10) 0.0039(8) 0.0158(9) -0.0110(8)
N2 0.0421(11) 0.0735(14) 0.0504(11) 0.0127(10) 0.0054(9) -0.0159(10)
O1 0.0582(11) 0.1117(16) 0.0574(10) 0.0313(11) -0.0067(9) -0.0287(11)
O2 0.0644(11) 0.0422(9) 0.0642(10) 0.0073(8) 0.0056(9) -0.0151(8)
Br1 0.0801(2) 0.0842(2) 0.0702(2) -0.01674(16) 0.01064(15) 0.03257(15)

loop_
_atom_type_symbol
_atom_type_description
_atom_type_scat_dispersion_real
_atom_type_scat_dispersion_imag
_atom_type_scat_source
C C 0.0033 0.0016 'International Tables Vol C Tables 4.2.6.8 and 6.1.1.4'
H H 0.0000 0.0000 'International Tables Vol C Tables 4.2.6.8 and 6.1.1.4'
N N 0.0061 0.0033 'International Tables Vol C Tables 4.2.6.8 and 6.1.1.4'
O O 0.0106 0.0060 'International Tables Vol C Tables 4.2.6.8 and 6.1.1.4'
Br Br -0.2901 2.4595 'International Tables Vol C Tables 4.2.6.8 and 6.1.1.4'

loop_
_geom_angle_atom_site_label_1
_geom_angle_atom_site_label_2
_geom_angle_atom_site_label_3
_geom_angle_site_symmetry_1
_geom_angle_site_symmetry_3
_geom_angle
_geom_angle_publ_flag
C2 C1 C6 . . 118.6(2) ?
C2 C1 C9 . . 134.5(2) ?
C6 C1 C9 . . 106.97(18) ?
C3 C2 C1 . . 119.1(2) ?
C3 C2 H2 . . 120.4 ?
C1 C2 H2 . . 120.4 ?
C2 C3 C4 . . 121.1(2) ?
C2 C3 H3 . . 119.4 ?
C4 C3 H3 . . 119.4 ?
C5 C4 C3 . . 121.5(2) ?
C5 C4 H4 . . 119.2 ?
C3 C4 H4 . . 119.2 ?
C4 C5 C6 . . 117.6(2) ?
C4 C5 H5 . . 121.2 ?
C6 C5 H5 . . 121.2 ?
N1 C6 C5 . . 130.4(2) ?
N1 C6 C1 . . 107.61(18) ?
C5 C6 C1 . . 122.0(2) ?
N1 C7 H7A . . 109.5 ?
N1 C7 H7B . . 109.5 ?
H7A C7 H7B . . 109.5 ?
N1 C7 H7C . . 109.5 ?
H7A C7 H7C . . 109.5 ?
H7B C7 H7C . . 109.5 ?
C9 C8 N1 . . 110.37(19) ?
C9 C8 H8 . . 124.8 ?
N1 C8 H8 . . 124.8 ?
C8 C9 C1 . . 106.33(18) ?
C8 C9 C10 . . 129.23(19) ?
C1 C9 C10 . . 124.37(18) ?
C11 C10 C9 . . 116.69(17) ?
C11 C10 C20 . . 107.08(16) ?
C9 C10 C20 . . 113.88(16) ?
C11 C10 H10 . . 106.1 ?
C9 C10 H10 . . 106.1 ?
C20 C10 H10 . . 106.1 ?
N2 C11 C10 . . 123.8(2) ?
N2 C11 C13 . . 114.2(2) ?
C10 C11 C13 . . 121.93(19) ?
O1 C12 C13 . . 106.2(2) ?
O1 C12 H12A . . 110.5 ?
C13 C12 H12A . . 110.5 ?
O1 C12 H12B . . 110.5 ?
C13 C12 H12B . . 110.5 ?
H12A C12 H12B . . 108.7 ?
C11 C13 C14 . . 114.31(19) ?
C11 C13 C12 . . 100.1(2) ?
C14 C13 C12 . . 111.6(2) ?
C11 C13 H13 . . 110.2 ?
C14 C13 H13 . . 110.2 ?
C12 C13 H13 . . 110.2 ?
O2 C14 C13 . . 113.0(2) ?
O2 C14 H14A . . 109.0 ?
C13 C14 H14A . . 109.0 ?
O2 C14 H14B . . 109.0 ?
C13 C14 H14B . . 109.0 ?
H14A C14 H14B . . 107.8 ?
C16 C15 C20 . . 121.1(2) ?
C16 C15 O2 . . 118.6(2) ?
C20 C15 O2 . . 120.29(19) ?
C15 C16 C17 . . 120.5(2) ?
C15 C16 H16 . . 119.8 ?
C17 C16 H16 . . 119.8 ?
C18 C17 C16 . . 118.4(2) ?
C18 C17 H17 . . 120.8 ?
C16 C17 H17 . . 120.8 ?
C17 C18 C19 . . 122.0(2) ?
C17 C18 Br1 . . 119.66(16) ?
C19 C18 Br1 . . 118.37(18) ?
C18 C19 C20 . . 119.6(2) ?
C18 C19 H19 . . 120.2 ?
C20 C19 H19 . . 120.2 ?
C19 C20 C15 . . 118.41(18) ?
C19 C20 C10 . . 121.97(17) ?
C15 C20 C10 . . 119.59(18) ?
C6 N1 C8 . . 108.71(17) ?
C6 N1 C7 . . 125.9(2) ?
C8 N1 C7 . . 125.4(2) ?
C11 N2 O1 . . 109.3(2) ?
C12 O1 N2 . . 109.74(18) ?
C15 O2 C14 . . 112.10(18) ?

loop_
_geom_bond_atom_site_label_1
_geom_bond_atom_site_label_2
_geom_bond_site_symmetry_2
_geom_bond_distance
_geom_bond_publ_flag
C1 C2 . 1.394(3) ?
C1 C6 . 1.407(3) ?
C1 C9 . 1.426(3) ?
C2 C3 . 1.371(3) ?
C2 H2 . 0.9300 ?
C3 C4 . 1.390(4) ?
C3 H3 . 0.9300 ?
C4 C5 . 1.362(4) ?
C4 H4 . 0.9300 ?
C5 C6 . 1.391(3) ?
C5 H5 . 0.9300 ?
C6 N1 . 1.363(3) ?
C7 N1 . 1.453(3) ?
C7 H7A . 0.9600 ?
C7 H7B . 0.9600 ?
C7 H7C . 0.9600 ?
C8 C9 . 1.356(3) ?
C8 N1 . 1.367(3) ?
C8 H8 . 0.9300 ?
C9 C10 . 1.504(3) ?
C10 C11 . 1.501(3) ?
C10 C20 . 1.528(3) ?
C10 H10 . 0.9800 ?
C11 N2 . 1.254(3) ?
C11 C13 . 1.503(3) ?
C12 O1 . 1.409(3) ?
C12 C13 . 1.514(4) ?
C12 H12A . 0.9700 ?
C12 H12B . 0.9700 ?
C13 C14 . 1.507(3) ?
C13 H13 . 0.9800 ?
C14 O2 . 1.436(3) ?
C14 H14A . 0.9700 ?
C14 H14B . 0.9700 ?
C15 C16 . 1.371(3) ?
C15 C20 . 1.388(3) ?
C15 O2 . 1.389(3) ?
C16 C17 . 1.378(4) ?
C16 H16 . 0.9300 ?
C17 C18 . 1.370(3) ?
C17 H17 . 0.9300 ?
C18 C19 . 1.377(3) ?
C18 Br1 . 1.897(2) ?
C19 C20 . 1.383(3) ?
C19 H19 . 0.9300 ?
N2 O1 . 1.417(3) ?

loop_
_geom_hbond_atom_site_label_D
_geom_hbond_atom_site_label_H
_geom_hbond_atom_site_label_A
_geom_hbond_site_symmetry_A
_geom_hbond_distance_DH
_geom_hbond_distance_HA
_geom_hbond_distance_DA
_geom_hbond_angle_DHA
C17 H17 O1 1_554 0.93 2.53 3.329(3) 144
C3 H3 Cg2 3_656 0.93 2.79 3.653(3) 155
C7 H7A Cg1 4_555 0.96 2.92 3.427(3) 114

loop_
_geom_torsion_atom_site_label_1
_geom_torsion_atom_site_label_2
_geom_torsion_atom_site_label_3
_geom_torsion_atom_site_label_4
_geom_torsion_site_symmetry_1
_geom_torsion_site_symmetry_2
_geom_torsion_site_symmetry_3
_geom_torsion_site_symmetry_4
_geom_torsion
_geom_torsion_publ_flag
C6 C1 C2 C3 . . . . -0.6(3) ?
C9 C1 C2 C3 . . . . 179.6(2) ?
C1 C2 C3 C4 . . . . 0.8(4) ?
C2 C3 C4 C5 . . . . -0.2(4) ?
C3 C4 C5 C6 . . . . -0.5(3) ?
C4 C5 C6 N1 . . . . -179.3(2) ?
C4 C5 C6 C1 . . . . 0.7(3) ?
C2 C1 C6 N1 . . . . 179.84(18) ?
C9 C1 C6 N1 . . . . -0.3(2) ?
C2 C1 C6 C5 . . . . -0.2(3) ?
C9 C1 C6 C5 . . . . 179.70(19) ?
N1 C8 C9 C1 . . . . -0.7(2) ?
N1 C8 C9 C10 . . . . -177.85(19) ?
C2 C1 C9 C8 . . . . -179.5(2) ?
C6 C1 C9 C8 . . . . 0.6(2) ?
C2 C1 C9 C10 . . . . -2.2(4) ?
C6 C1 C9 C10 . . . . 177.92(17) ?
C8 C9 C10 C11 . . . . 6.3(3) ?
C1 C9 C10 C11 . . . . -170.40(18) ?
C8 C9 C10 C20 . . . . -119.3(2) ?
C1 C9 C10 C20 . . . . 64.0(2) ?
C9 C10 C11 N2 . . . . -28.3(3) ?
C20 C10 C11 N2 . . . . 100.7(2) ?
C9 C10 C11 C13 . . . . 154.99(18) ?
C20 C10 C11 C13 . . . . -76.1(2) ?
N2 C11 C13 C14 . . . . -122.5(2) ?
C10 C11 C13 C14 . . . . 54.6(3) ?
N2 C11 C13 C12 . . . . -3.1(3) ?
C10 C11 C13 C12 . . . . 173.93(19) ?
O1 C12 C13 C11 . . . . 5.4(3) ?
O1 C12 C13 C14 . . . . 126.8(2) ?
C11 C13 C14 O2 . . . . -53.8(3) ?
C12 C13 C14 O2 . . . . -166.5(2) ?
C20 C15 C16 C17 . . . . 1.0(3) ?
O2 C15 C16 C17 . . . . -178.6(2) ?
C15 C16 C17 C18 . . . . 1.1(3) ?
C16 C17 C18 C19 . . . . -2.3(3) ?
C16 C17 C18 Br1 . . . . 177.58(17) ?
C17 C18 C19 C20 . . . . 1.3(3) ?
Br1 C18 C19 C20 . . . . -178.55(15) ?
C18 C19 C20 C15 . . . . 0.8(3) ?
C18 C19 C20 C10 . . . . 178.98(18) ?
C16 C15 C20 C19 . . . . -1.9(3) ?
O2 C15 C20 C19 . . . . 177.61(18) ?
C16 C15 C20 C10 . . . . 179.84(19) ?
O2 C15 C20 C10 . . . . -0.6(3) ?
C11 C10 C20 C19 . . . . -113.4(2) ?
C9 C10 C20 C19 . . . . 17.1(3) ?
C11 C10 C20 C15 . . . . 64.8(2) ?
C9 C10 C20 C15 . . . . -164.68(18) ?
C5 C6 N1 C8 . . . . 179.9(2) ?
C1 C6 N1 C8 . . . . -0.1(2) ?
C5 C6 N1 C7 . . . . 1.3(4) ?
C1 C6 N1 C7 . . . . -178.7(2) ?
C9 C8 N1 C6 . . . . 0.5(2) ?
C9 C8 N1 C7 . . . . 179.1(2) ?
C10 C11 N2 O1 . . . . -177.52(18) ?
C13 C11 N2 O1 . . . . -0.6(3) ?
C13 C12 O1 N2 . . . . -6.2(3) ?
C11 N2 O1 C12 . . . . 4.4(3) ?
C16 C15 O2 C14 . . . . 103.6(2) ?
C20 C15 O2 C14 . . . . -75.9(3) ?
C13 C14 O2 C15 . . . . 87.0(3) ?
